data_4324927
loop_
_publ_author_name
'Tomohiro Agou'
'Manuel S\'ebastian'
'Christophe Lescop'
'R\'egis R\'eau'

_publ_section_title
;
 Folding of a Supramolecular Framework Based on a Tetrametallic Clip
 Driven by \p-\p Interactions
;
_journal_name_full 'Inorganic Chemistry'
_journal_page_first 3183
_journal_page_last 3185
_journal_paper_doi 10.1021/ic200268c
_journal_volume 50
_journal_year 2011
_chemical_formula_moiety 'C55 H52 B2 Cl10 Cu2 F8 N4 P3'
_chemical_formula_sum 'C55 H52 B2 Cl10 Cu2 F8 N4 P3'
_chemical_formula_weight 1517.12
_chemical_name_systematic
;
 ?
;
_space_group_IT_number 2
_symmetry_cell_setting triclinic
_symmetry_space_group_name_Hall '-P 1'
_symmetry_space_group_name_H-M 'P -1'
_atom_sites_solution_hydrogens geom
_atom_sites_solution_primary direct
_atom_sites_solution_secondary difmap
_audit_creation_method SHELXL-97
_cell_angle_alpha 73.033(5)
_cell_angle_beta 90.042(5)
_cell_angle_gamma 86.256(5)
_cell_formula_units_Z 2
_cell_length_a 12.849(2)
_cell_length_b 12.981(2)
_cell_length_c 20.113(3)
_cell_measurement_reflns_used 0
_cell_measurement_temperature 100(2)
_cell_measurement_theta_max 26.48
_cell_measurement_theta_min 1.06
_cell_volume 3201.1(9)
_computing_molecular_graphics 'Ortep-3 for Windows (Farrugia, 1997)'
_computing_publication_material 'WinGX publication routines (Farrugia, 1999)'
_computing_structure_refinement 'SHELXL-97 (Sheldrick, 1997)'
_computing_structure_solution 'SHELXS-97 (Sheldrick, 1990)'
_diffrn_ambient_temperature 100(2)
_diffrn_measured_fraction_theta_full 0.992
_diffrn_measured_fraction_theta_max 0.992
_diffrn_measurement_device_type ccd
_diffrn_measurement_method none
_diffrn_radiation_monochromator graphite
_diffrn_radiation_source 'fine-focus sealed tube'
_diffrn_radiation_type MoK\a
_diffrn_radiation_wavelength 0.71069
_diffrn_reflns_av_R_equivalents 0.0369
_diffrn_reflns_av_sigmaI/netI 0.0327
_diffrn_reflns_limit_h_max 16
_diffrn_reflns_limit_h_min -16
_diffrn_reflns_limit_k_max 16
_diffrn_reflns_limit_k_min -16
_diffrn_reflns_limit_l_max 25
_diffrn_reflns_limit_l_min -25
_diffrn_reflns_number 48036
_diffrn_reflns_theta_full 26.48
_diffrn_reflns_theta_max 26.48
_diffrn_reflns_theta_min 1.06
_diffrn_standards_decay_% none
_exptl_absorpt_coefficient_mu 1.221
_exptl_absorpt_correction_type none
_exptl_crystal_colour yellow
_exptl_crystal_density_diffrn 1.574
_exptl_crystal_description block
_exptl_crystal_F_000 1530
_exptl_crystal_size_max 0.1
_exptl_crystal_size_mid 0.08
_exptl_crystal_size_min 0.07
_refine_diff_density_max 1.368
_refine_diff_density_min -1.024
_refine_diff_density_rms 0.208
_refine_ls_extinction_coef 0.0067(6)
_refine_ls_extinction_expression Fc^*^=kFc[1+0.001xFc^2^\l^3^/sin(2\q)]^-1/4^
_refine_ls_extinction_method SHELXL
_refine_ls_goodness_of_fit_ref 1.125
_refine_ls_hydrogen_treatment constr
_refine_ls_matrix_type full
_refine_ls_number_parameters 776
_refine_ls_number_reflns 13137
_refine_ls_number_restraints 0
_refine_ls_restrained_S_all 1.125
_refine_ls_R_factor_all 0.0650
_refine_ls_R_factor_gt 0.0534
_refine_ls_shift/su_max 0.000
_refine_ls_shift/su_mean 0.000
_refine_ls_structure_factor_coef Fsqd
_refine_ls_weighting_details 'calc w=1/[\s^2^(Fo^2^)+(0.0940P)^2^+7.6088P] where P=(Fo^2^+2Fc^2^)/3'
_refine_ls_weighting_scheme calc
_refine_ls_wR_factor_gt 0.1537
_refine_ls_wR_factor_ref 0.1702
_reflns_number_gt 11247
_reflns_number_total 13137
_reflns_threshold_expression >2sigma(I)
_cod_data_source_file ic200268c_si_002_2.cif
_cod_data_source_block compound_4
_cod_original_cell_volume 3201.2(9)
_cod_database_code 4324927

loop_
_symmetry_equiv_pos_as_xyz
'x, y, z'
'-x, -y, -z'

loop_
_atom_site_label
_atom_site_type_symbol
_atom_site_fract_x
_atom_site_fract_y
_atom_site_fract_z
_atom_site_U_iso_or_equiv
_atom_site_adp_type
_atom_site_occupancy
_atom_site_symmetry_multiplicity
_atom_site_calc_flag
_atom_site_refinement_flags
Cu1 Cu 0.20444(3) 0.74843(3) 0.34228(2) 0.01297(13) Uani 1 1 d .
Cu2 Cu 0.22482(3) 0.56574(3) 0.30916(2) 0.01287(13) Uani 1 1 d .
P1 P 0.06706(6) 0.63187(7) 0.34641(4) 0.01102(19) Uani 1 1 d .
P2 P 0.29175(7) 0.84301(7) 0.24874(5) 0.01309(19) Uani 1 1 d .
P3 P 0.32000(7) 0.63505(7) 0.21433(5) 0.01360(19) Uani 1 1 d .
N1 N 0.0938(2) 0.8440(2) 0.37308(15) 0.0154(6) Uani 1 1 d .
N2 N 0.1403(2) 0.4438(3) 0.29822(16) 0.0172(6) Uani 1 1 d .
N200 N 0.3365(2) 0.4823(3) 0.38072(16) 0.0180(6) Uani 1 1 d .
N100 N 0.3138(2) 0.7129(3) 0.41945(16) 0.0169(6) Uani 1 1 d .
C1 C -0.0220(3) 0.7524(3) 0.32131(18) 0.0145(7) Uani 1 1 d .
C2 C -0.0882(3) 0.7485(3) 0.26918(18) 0.0168(7) Uani 1 1 d .
C3 C -0.1595(3) 0.8413(3) 0.2267(2) 0.0228(8) Uani 1 1 d .
H3A H -0.1308 0.9091 0.2253 0.027 Uiso 1 1 calc R
H3B H -0.2273 0.8395 0.2481 0.027 Uiso 1 1 calc R
C4 C -0.1714(4) 0.8329(4) 0.1525(2) 0.0310(10) Uani 1 1 d .
H4A H -0.2174 0.8925 0.1252 0.037 Uiso 1 1 calc R
H4B H -0.1039 0.8373 0.1306 0.037 Uiso 1 1 calc R
C5 C -0.2158(3) 0.7270(4) 0.1546(2) 0.0326(10) Uani 1 1 d .
H5A H -0.2287 0.7253 0.1074 0.039 Uiso 1 1 calc R
H5B H -0.2821 0.7222 0.1780 0.039 Uiso 1 1 calc R
C6 C -0.1425(3) 0.6295(4) 0.1923(2) 0.0247(8) Uani 1 1 d .
H6A H -0.1837 0.5679 0.2106 0.030 Uiso 1 1 calc R
H6B H -0.0954 0.6125 0.1587 0.030 Uiso 1 1 calc R
C7 C -0.0782(3) 0.6457(3) 0.25141(18) 0.0167(7) Uani 1 1 d .
C8 C -0.0021(3) 0.5736(3) 0.28863(18) 0.0153(7) Uani 1 1 d .
C9 C 0.0359(3) 0.4673(3) 0.28461(18) 0.0168(7) Uani 1 1 d .
C10 C -0.0262(3) 0.3897(3) 0.2713(2) 0.0231(8) Uani 1 1 d .
H10 H -0.0973 0.4053 0.2622 0.028 Uiso 1 1 calc R
C11 C 0.0199(4) 0.2900(4) 0.2719(2) 0.0301(9) Uani 1 1 d .
H11 H -0.0203 0.2379 0.2635 0.036 Uiso 1 1 calc R
C12 C 0.1261(4) 0.2679(3) 0.2852(2) 0.0274(9) Uani 1 1 d .
H12 H 0.1584 0.2016 0.2853 0.033 Uiso 1 1 calc R
C13 C 0.1825(3) 0.3468(3) 0.2981(2) 0.0214(8) Uani 1 1 d .
H13 H 0.2537 0.3319 0.3074 0.026 Uiso 1 1 calc R
C14 C -0.0066(3) 0.8397(3) 0.35156(18) 0.0158(7) Uani 1 1 d .
C15 C -0.0862(3) 0.9138(3) 0.3600(2) 0.0229(8) Uani 1 1 d .
H15 H -0.1544 0.9098 0.3458 0.028 Uiso 1 1 calc R
C16 C -0.0619(4) 0.9930(3) 0.3899(2) 0.0286(9) Uani 1 1 d .
H16 H -0.1136 1.0433 0.3954 0.034 Uiso 1 1 calc R
C17 C 0.0400(4) 0.9970(3) 0.4117(2) 0.0285(9) Uani 1 1 d .
H17 H 0.0574 1.0495 0.4320 0.034 Uiso 1 1 calc R
C18 C 0.1154(3) 0.9211(3) 0.4025(2) 0.0221(8) Uani 1 1 d .
H18 H 0.1835 0.9236 0.4173 0.027 Uiso 1 1 calc R
C19 C 0.0295(3) 0.5565(3) 0.43344(17) 0.0114(6) Uani 1 1 d .
C20 C -0.0737(3) 0.5268(3) 0.44522(18) 0.0134(7) Uani 1 1 d .
H20 H -0.1223 0.5447 0.4087 0.016 Uiso 1 1 calc R
C21 C 0.1026(3) 0.5294(3) 0.48834(18) 0.0126(6) Uani 1 1 d .
H21 H 0.1707 0.5492 0.4803 0.015 Uiso 1 1 calc R
C30 C 0.3872(3) 0.7519(3) 0.22170(18) 0.0145(7) Uani 1 1 d .
H30A H 0.4161 0.7891 0.1773 0.017 Uiso 1 1 calc R
H30B H 0.4438 0.7283 0.2558 0.017 Uiso 1 1 calc R
C31 C 0.2182(3) 0.9199(3) 0.17071(19) 0.0161(7) Uani 1 1 d .
C32 C 0.1120(3) 0.9493(3) 0.1764(2) 0.0210(8) Uani 1 1 d .
H32 H 0.0806 0.9288 0.2195 0.025 Uiso 1 1 calc R
C33 C 0.0535(3) 1.0091(3) 0.1176(2) 0.0261(9) Uani 1 1 d .
H33 H -0.0165 1.0290 0.1216 0.031 Uiso 1 1 calc R
C34 C 0.0997(3) 1.0385(3) 0.0537(2) 0.0272(9) Uani 1 1 d .
H34 H 0.0604 1.0771 0.0145 0.033 Uiso 1 1 calc R
C35 C 0.2049(3) 1.0107(4) 0.0474(2) 0.0272(9) Uani 1 1 d .
H35 H 0.2355 1.0314 0.0040 0.033 Uiso 1 1 calc R
C36 C 0.2640(3) 0.9525(3) 0.1052(2) 0.0208(8) Uani 1 1 d .
H36 H 0.3344 0.9348 0.1006 0.025 Uiso 1 1 calc R
C37 C 0.3705(3) 0.9440(3) 0.2677(2) 0.0186(7) Uani 1 1 d .
C38 C 0.3330(3) 1.0520(3) 0.2483(2) 0.0281(9) Uani 1 1 d .
H38 H 0.2699 1.0732 0.2239 0.034 Uiso 1 1 calc R
C39 C 0.3905(4) 1.1278(4) 0.2656(3) 0.0415(12) Uani 1 1 d .
H39 H 0.3656 1.1999 0.2525 0.050 Uiso 1 1 calc R
C40 C 0.4842(4) 1.0976(4) 0.3021(3) 0.0438(13) Uani 1 1 d .
H40 H 0.5225 1.1492 0.3129 0.053 Uiso 1 1 calc R
C41 C 0.5209(4) 0.9903(4) 0.3223(3) 0.0372(11) Uani 1 1 d .
H41 H 0.5836 0.9696 0.3473 0.045 Uiso 1 1 calc R
C42 C 0.4642(3) 0.9132(3) 0.3054(2) 0.0252(8) Uani 1 1 d .
H42 H 0.4890 0.8411 0.3194 0.030 Uiso 1 1 calc R
C43 C 0.2547(3) 0.6830(3) 0.12927(19) 0.0190(7) Uani 1 1 d .
C100 C 0.3869(3) 0.6995(3) 0.45412(18) 0.0173(7) Uani 1 1 d .
C44 C 0.1460(3) 0.6974(3) 0.1250(2) 0.0232(8) Uani 1 1 d .
H44 H 0.1072 0.6805 0.1653 0.028 Uiso 1 1 calc R
C45 C 0.0954(3) 0.7373(4) 0.0601(2) 0.0293(9) Uani 1 1 d .
H45 H 0.0230 0.7468 0.0572 0.035 Uiso 1 1 calc R
C46 C 0.1535(4) 0.7628(4) 0.0001(2) 0.0318(10) Uani 1 1 d .
H46 H 0.1197 0.7893 -0.0431 0.038 Uiso 1 1 calc R
C47 C 0.2620(4) 0.7489(4) 0.0039(2) 0.0323(10) Uani 1 1 d .
H47 H 0.3005 0.7662 -0.0365 0.039 Uiso 1 1 calc R
C48 C 0.3124(3) 0.7092(3) 0.0682(2) 0.0248(8) Uani 1 1 d .
H48 H 0.3848 0.6999 0.0708 0.030 Uiso 1 1 calc R
C49 C 0.4215(3) 0.5381(3) 0.2027(2) 0.0205(8) Uani 1 1 d .
C50 C 0.3929(4) 0.4618(4) 0.1699(2) 0.0304(9) Uani 1 1 d .
H50 H 0.3256 0.4663 0.1516 0.036 Uiso 1 1 calc R
C51 C 0.4637(4) 0.3809(4) 0.1646(3) 0.0418(12) Uani 1 1 d .
H51 H 0.4443 0.3316 0.1422 0.050 Uiso 1 1 calc R
C52 C 0.5633(4) 0.3718(4) 0.1921(3) 0.0429(12) Uani 1 1 d .
H52 H 0.6106 0.3166 0.1882 0.052 Uiso 1 1 calc R
C200 C 0.4120(3) 0.4468(3) 0.41090(19) 0.0186(7) Uani 1 1 d .
C53 C 0.5933(4) 0.4458(4) 0.2257(3) 0.0354(10) Uani 1 1 d .
H53 H 0.6604 0.4394 0.2446 0.042 Uiso 1 1 calc R
C54 C 0.5223(3) 0.5294(3) 0.2311(2) 0.0258(8) Uani 1 1 d .
H54 H 0.5421 0.5788 0.2534 0.031 Uiso 1 1 calc R
C201 C 0.5089(3) 0.4113(3) 0.4495(2) 0.0207(8) Uani 1 1 d .
H201 H 0.5669 0.4509 0.4355 0.025 Uiso 1 1 calc R
C101 C 0.4817(3) 0.6763(3) 0.4955(2) 0.0195(7) Uani 1 1 d .
H101 H 0.5359 0.7220 0.4840 0.023 Uiso 1 1 calc R
C900 C 0.0763(5) 0.3420(5) 0.0867(3) 0.0511(14) Uani 1 1 d .
H90A H 0.0271 0.3021 0.1192 0.061 Uiso 1 1 calc R
H90B H 0.0502 0.3508 0.0399 0.061 Uiso 1 1 calc R
C901 C 0.6919(4) 0.2279(5) 0.3825(3) 0.0425(12) Uani 1 1 d .
H90C H 0.7203 0.2016 0.3453 0.051 Uiso 1 1 calc R
H90D H 0.6298 0.2743 0.3644 0.051 Uiso 1 1 calc R
C902 C 0.8147(3) 0.7290(3) 0.5120(2) 0.0276(9) Uani 1 1 d .
H90E H 0.7945 0.6569 0.5354 0.033 Uiso 1 1 calc R
H90F H 0.8117 0.7388 0.4623 0.033 Uiso 1 1 calc R
C903 C 0.5527(5) 0.0416(5) 0.1260(3) 0.0478(13) Uani 1 1 d .
H90G H 0.5198 0.0175 0.1707 0.057 Uiso 1 1 calc R
H90H H 0.6220 0.0620 0.1337 0.057 Uiso 1 1 calc R
C905 C 0.3211(6) 0.5092(7) 0.9682(4) 0.0687(19) Uani 1 1 d .
H90I H 0.3548 0.5754 0.9471 0.082 Uiso 1 1 calc R
H90J H 0.3082 0.5053 1.0163 0.082 Uiso 1 1 calc R
B1 B 0.6574(3) 0.6481(4) 0.3741(2) 0.0205(9) Uani 1 1 d .
B2 B 0.7951(4) 0.1563(4) 0.2161(3) 0.0323(11) Uani 1 1 d .
F16 F 0.54879(16) 0.64630(19) 0.36096(11) 0.0223(5) Uani 1 1 d .
F17 F 0.68070(17) 0.5774(2) 0.44090(12) 0.0250(5) Uani 1 1 d .
F18 F 0.6791(2) 0.7520(2) 0.37291(14) 0.0353(6) Uani 1 1 d .
F19 F 0.71320(19) 0.6146(2) 0.32519(13) 0.0348(6) Uani 1 1 d .
F20 F 0.8968(2) 0.1197(3) 0.2084(2) 0.0562(9) Uani 1 1 d .
F21 F 0.7495(3) 0.0865(3) 0.27137(18) 0.0576(9) Uani 1 1 d .
F22 F 0.7949(6) 0.2579(6) 0.2344(3) 0.0206(12) Uani 0.50 1 d P
F23 F 0.7284(9) 0.1784(8) 0.1582(6) 0.035(2) Uani 0.50 1 d P
F32 F 0.7981(13) 0.2459(15) 0.2230(14) 0.179(11) Uani 0.50 1 d P
F33 F 0.7468(15) 0.1528(19) 0.1581(8) 0.160(10) Uani 0.50 1 d P
Cl1 Cl 0.08641(11) 0.47080(11) 0.09925(7) 0.0462(3) Uani 1 1 d .
Cl2 Cl 0.19867(16) 0.26863(13) 0.09927(11) 0.0706(5) Uani 1 1 d .
Cl3 Cl 0.47934(11) 0.15490(11) 0.07271(8) 0.0497(3) Uani 1 1 d .
Cl4 Cl 0.56310(9) -0.06615(10) 0.08788(8) 0.0438(3) Uani 1 1 d .
Cl5 Cl 0.65771(14) 0.11775(11) 0.45154(8) 0.0571(4) Uani 1 1 d .
Cl6 Cl 0.78403(12) 0.30305(16) 0.40871(8) 0.0627(5) Uani 1 1 d .
Cl7 Cl 0.94435(8) 0.74113(8) 0.53720(5) 0.0248(2) Uani 1 1 d .
Cl8 Cl 0.72484(10) 0.82470(10) 0.53216(8) 0.0448(3) Uani 1 1 d .
Cl9 Cl 0.40436(16) 0.39957(16) 0.96514(10) 0.0727(5) Uani 1 1 d .
Cl10 Cl 0.20013(15) 0.51378(15) 0.92444(9) 0.0672(5) Uani 1 1 d .

loop_
_atom_site_aniso_label
_atom_site_aniso_U_11
_atom_site_aniso_U_22
_atom_site_aniso_U_33
_atom_site_aniso_U_23
_atom_site_aniso_U_13
_atom_site_aniso_U_12
Cu1 0.0095(2) 0.0162(2) 0.0119(2) -0.00189(17) -0.00091(15) -0.00147(16)
Cu2 0.0104(2) 0.0149(2) 0.0122(2) -0.00188(16) -0.00079(15) -0.00264(16)
P1 0.0086(4) 0.0141(4) 0.0091(4) -0.0011(3) -0.0011(3) -0.0020(3)
P2 0.0099(4) 0.0148(4) 0.0130(4) -0.0013(3) -0.0006(3) -0.0023(3)
P3 0.0113(4) 0.0167(4) 0.0123(4) -0.0030(3) -0.0002(3) -0.0026(3)
N1 0.0167(15) 0.0146(14) 0.0136(14) -0.0022(12) -0.0008(11) -0.0013(12)
N2 0.0182(15) 0.0197(15) 0.0134(14) -0.0035(12) 0.0009(12) -0.0050(12)
N200 0.0159(15) 0.0204(16) 0.0161(15) -0.0026(12) -0.0012(12) -0.0015(12)
N100 0.0141(15) 0.0195(15) 0.0161(15) -0.0037(12) -0.0012(12) -0.0001(12)
C1 0.0112(15) 0.0156(17) 0.0130(16) 0.0013(13) 0.0006(12) 0.0002(13)
C2 0.0093(15) 0.0236(19) 0.0137(16) 0.0010(14) 0.0014(13) -0.0039(14)
C3 0.0154(18) 0.027(2) 0.0190(19) 0.0027(16) -0.0058(14) 0.0026(15)
C4 0.026(2) 0.039(2) 0.021(2) 0.0013(18) -0.0089(16) 0.0012(18)
C5 0.025(2) 0.045(3) 0.026(2) -0.0064(19) -0.0129(17) -0.0026(19)
C6 0.0166(18) 0.038(2) 0.0182(18) -0.0060(17) -0.0067(15) -0.0056(17)
C7 0.0100(15) 0.029(2) 0.0090(15) -0.0013(14) 0.0017(12) -0.0070(14)
C8 0.0120(16) 0.0222(18) 0.0122(16) -0.0042(14) 0.0012(13) -0.0081(14)
C9 0.0168(17) 0.0216(18) 0.0112(16) -0.0028(14) -0.0004(13) -0.0057(14)
C10 0.0217(19) 0.029(2) 0.0203(19) -0.0086(16) -0.0015(15) -0.0108(16)
C11 0.038(2) 0.028(2) 0.028(2) -0.0116(18) 0.0004(18) -0.0166(19)
C12 0.036(2) 0.021(2) 0.028(2) -0.0113(17) 0.0041(18) -0.0048(17)
C13 0.0244(19) 0.0180(18) 0.0222(19) -0.0060(15) 0.0048(15) -0.0041(15)
C14 0.0134(16) 0.0179(17) 0.0121(16) 0.0016(14) -0.0001(13) 0.0002(13)
C15 0.0204(19) 0.0222(19) 0.0212(19) -0.0001(16) 0.0008(15) 0.0055(15)
C16 0.033(2) 0.021(2) 0.028(2) -0.0044(17) 0.0030(18) 0.0103(17)
C17 0.040(2) 0.0192(19) 0.028(2) -0.0095(17) 0.0044(18) -0.0020(17)
C18 0.0238(19) 0.0223(19) 0.0209(19) -0.0069(16) 0.0021(15) -0.0046(15)
C19 0.0100(15) 0.0120(15) 0.0114(15) -0.0022(12) 0.0001(12) -0.0001(12)
C20 0.0105(15) 0.0153(16) 0.0134(16) -0.0027(13) -0.0025(12) -0.0008(13)
C21 0.0075(14) 0.0154(16) 0.0140(16) -0.0025(13) -0.0007(12) -0.0022(12)
C30 0.0111(16) 0.0175(17) 0.0140(16) -0.0031(13) 0.0002(12) -0.0028(13)
C31 0.0138(16) 0.0160(17) 0.0166(17) -0.0019(14) -0.0017(13) -0.0003(13)
C32 0.0155(18) 0.0240(19) 0.0193(18) -0.0002(15) 0.0013(14) 0.0005(15)
C33 0.0176(19) 0.030(2) 0.025(2) 0.0002(17) -0.0027(15) 0.0035(16)
C34 0.023(2) 0.029(2) 0.022(2) 0.0035(17) -0.0066(16) 0.0021(17)
C35 0.026(2) 0.034(2) 0.0160(19) 0.0002(17) 0.0016(16) -0.0002(17)
C36 0.0143(17) 0.0246(19) 0.0197(19) -0.0006(15) -0.0001(14) -0.0013(15)
C37 0.0179(18) 0.0182(18) 0.0199(18) -0.0047(15) 0.0027(14) -0.0065(14)
C38 0.022(2) 0.024(2) 0.039(2) -0.0112(18) -0.0037(17) 0.0008(16)
C39 0.035(3) 0.022(2) 0.073(4) -0.023(2) -0.007(2) 0.0003(19)
C40 0.039(3) 0.033(3) 0.068(4) -0.025(3) -0.014(2) -0.009(2)
C41 0.028(2) 0.036(3) 0.050(3) -0.015(2) -0.015(2) -0.0057(19)
C42 0.0210(19) 0.022(2) 0.032(2) -0.0052(17) -0.0059(16) -0.0051(16)
C43 0.0211(18) 0.0211(18) 0.0138(17) -0.0028(14) -0.0001(14) -0.0054(15)
C100 0.0173(18) 0.0202(18) 0.0141(17) -0.0047(14) 0.0000(14) 0.0005(14)
C44 0.0210(19) 0.030(2) 0.0175(18) -0.0038(16) -0.0001(15) -0.0063(16)
C45 0.022(2) 0.039(2) 0.023(2) -0.0033(18) -0.0088(16) -0.0042(18)
C46 0.035(2) 0.041(3) 0.0159(19) -0.0020(18) -0.0110(17) -0.005(2)
C47 0.037(2) 0.043(3) 0.0158(19) -0.0046(18) 0.0026(17) -0.010(2)
C48 0.0219(19) 0.033(2) 0.0194(19) -0.0066(17) 0.0033(15) -0.0067(17)
C49 0.026(2) 0.0156(17) 0.0183(18) -0.0026(15) 0.0072(15) 0.0007(15)
C50 0.033(2) 0.027(2) 0.034(2) -0.0142(19) 0.0027(18) -0.0033(18)
C51 0.051(3) 0.028(2) 0.051(3) -0.020(2) 0.003(2) -0.001(2)
C52 0.047(3) 0.026(2) 0.052(3) -0.008(2) 0.010(2) 0.011(2)
C200 0.0186(18) 0.0213(18) 0.0151(17) -0.0036(14) 0.0004(14) -0.0029(15)
C53 0.023(2) 0.031(2) 0.046(3) -0.003(2) 0.0045(19) 0.0042(18)
C54 0.0206(19) 0.025(2) 0.030(2) -0.0062(17) 0.0033(16) 0.0015(16)
C201 0.0145(17) 0.0237(19) 0.0241(19) -0.0076(16) -0.0040(14) -0.0015(14)
C101 0.0152(17) 0.0236(19) 0.0199(18) -0.0067(15) -0.0027(14) -0.0017(14)
C900 0.065(4) 0.045(3) 0.050(3) -0.021(3) -0.001(3) -0.015(3)
C901 0.040(3) 0.052(3) 0.040(3) -0.023(2) -0.006(2) 0.002(2)
C902 0.023(2) 0.027(2) 0.033(2) -0.0089(18) -0.0012(17) -0.0039(17)
C903 0.047(3) 0.052(3) 0.047(3) -0.014(3) 0.011(2) -0.017(3)
C905 0.072(5) 0.093(5) 0.058(4) -0.045(4) 0.014(3) -0.015(4)
B1 0.0128(19) 0.026(2) 0.020(2) -0.0019(17) -0.0015(15) -0.0027(16)
B2 0.027(2) 0.029(3) 0.041(3) -0.011(2) -0.009(2) -0.003(2)
F16 0.0123(10) 0.0298(12) 0.0212(11) -0.0017(9) -0.0051(8) -0.0011(9)
F17 0.0141(10) 0.0331(13) 0.0220(12) 0.0010(10) -0.0044(9) -0.0010(9)
F18 0.0319(14) 0.0294(13) 0.0412(15) -0.0032(11) -0.0102(12) -0.0103(11)
F19 0.0189(12) 0.0575(17) 0.0291(13) -0.0146(12) 0.0047(10) -0.0025(11)
F20 0.0390(17) 0.057(2) 0.093(3) -0.053(2) 0.0243(17) -0.0130(15)
F21 0.0483(19) 0.064(2) 0.0466(19) 0.0012(16) 0.0068(15) 0.0161(16)
F22 0.019(3) 0.021(3) 0.032(3) -0.025(2) -0.001(2) 0.000(2)
F23 0.038(4) 0.047(4) 0.024(4) -0.021(3) -0.010(3) 0.009(3)
F32 0.049(8) 0.117(12) 0.41(3) -0.139(16) -0.063(13) 0.018(7)
F33 0.145(15) 0.30(2) 0.027(6) -0.012(11) -0.018(8) -0.156(15)
Cl1 0.0494(7) 0.0440(7) 0.0475(7) -0.0169(6) 0.0031(6) -0.0035(6)
Cl2 0.0797(12) 0.0445(8) 0.0886(13) -0.0224(8) 0.0120(10) 0.0035(8)
Cl3 0.0489(8) 0.0382(7) 0.0663(9) -0.0212(6) 0.0143(6) -0.0071(6)
Cl4 0.0242(5) 0.0395(6) 0.0658(8) -0.0123(6) 0.0111(5) -0.0033(5)
Cl5 0.0869(11) 0.0359(7) 0.0499(8) -0.0150(6) -0.0230(8) -0.0033(7)
Cl6 0.0469(8) 0.1087(13) 0.0483(8) -0.0415(9) 0.0164(6) -0.0336(8)
Cl7 0.0262(5) 0.0228(5) 0.0265(5) -0.0088(4) -0.0019(4) -0.0032(4)
Cl8 0.0362(6) 0.0368(6) 0.0617(8) -0.0183(6) -0.0082(6) 0.0131(5)
Cl9 0.0741(12) 0.0743(11) 0.0670(11) -0.0183(9) 0.0162(9) 0.0038(9)
Cl10 0.0776(11) 0.0760(11) 0.0550(9) -0.0312(8) -0.0029(8) 0.0008(9)

loop_
_atom_type_symbol
_atom_type_description
_atom_type_scat_dispersion_real
_atom_type_scat_dispersion_imag
_atom_type_scat_source
C C 0.0033 0.0016 'International Tables Vol C Tables 4.2.6.8 and 6.1.1.4'
H H 0.0000 0.0000 'International Tables Vol C Tables 4.2.6.8 and 6.1.1.4'
B B 0.0013 0.0007 'International Tables Vol C Tables 4.2.6.8 and 6.1.1.4'
N N 0.0061 0.0033 'International Tables Vol C Tables 4.2.6.8 and 6.1.1.4'
F F 0.0171 0.0103 'International Tables Vol C Tables 4.2.6.8 and 6.1.1.4'
P P 0.1023 0.0942 'International Tables Vol C Tables 4.2.6.8 and 6.1.1.4'
Cl Cl 0.1484 0.1585 'International Tables Vol C Tables 4.2.6.8 and 6.1.1.4'
Cu Cu 0.3201 1.2651 'International Tables Vol C Tables 4.2.6.8 and 6.1.1.4'

loop_
_geom_angle_atom_site_label_1
_geom_angle_atom_site_label_2
_geom_angle_atom_site_label_3
_geom_angle
_geom_angle_site_symmetry_1
N100 Cu1 N1 103.63(12) .
N100 Cu1 P2 102.87(9) .
N1 Cu1 P2 111.85(9) .
N100 Cu1 P1 120.30(9) .
N1 Cu1 P1 84.83(9) .
P2 Cu1 P1 128.81(4) .
N100 Cu1 Cu2 98.41(9) .
N1 Cu1 Cu2 140.46(9) .
P2 Cu1 Cu2 94.34(3) .
P1 Cu1 Cu2 55.66(3) .
N2 Cu2 N200 101.40(13) .
N2 Cu2 P3 111.70(9) .
N200 Cu2 P3 102.34(9) .
N2 Cu2 P1 84.91(10) .
N200 Cu2 P1 119.99(9) .
P3 Cu2 P1 130.74(4) .
N2 Cu2 Cu1 141.48(9) .
N200 Cu2 Cu1 100.24(9) .
P3 Cu2 Cu1 94.13(3) .
P1 Cu2 Cu1 56.65(3) .
C8 P1 C1 90.59(17) .
C8 P1 C19 104.64(16) .
C1 P1 C19 105.66(16) .
C8 P1 Cu2 88.32(12) .
C1 P1 Cu2 138.77(12) .
C19 P1 Cu2 114.46(11) .
C8 P1 Cu1 139.21(11) .
C1 P1 Cu1 87.42(12) .
C19 P1 Cu1 115.11(11) .
Cu2 P1 Cu1 67.69(4) .
C31 P2 C37 103.00(17) .
C31 P2 C30 106.45(17) .
C37 P2 C30 104.26(17) .
C31 P2 Cu1 119.05(12) .
C37 P2 Cu1 113.02(13) .
C30 P2 Cu1 109.83(12) .
C49 P3 C43 103.43(18) .
C49 P3 C30 105.97(18) .
C43 P3 C30 104.03(17) .
C49 P3 Cu2 111.85(13) .
C43 P3 Cu2 119.12(13) .
C30 P3 Cu2 111.31(12) .
C18 N1 C14 118.9(3) .
C18 N1 Cu1 124.1(3) .
C14 N1 Cu1 116.1(2) .
C13 N2 C9 119.1(3) .
C13 N2 Cu2 123.8(3) .
C9 N2 Cu2 116.8(2) .
C200 N200 Cu2 166.2(3) .
C100 N100 Cu1 168.4(3) .
C2 C1 C14 130.2(3) .
C2 C1 P1 110.4(3) .
C14 C1 P1 119.0(3) .
C1 C2 C7 114.1(3) .
C1 C2 C3 125.4(4) .
C7 C2 C3 120.3(3) .
C2 C3 C4 109.7(3) .
C5 C4 C3 109.8(4) .
C4 C5 C6 112.2(3) .
C7 C6 C5 114.5(4) .
C8 C7 C2 114.0(3) .
C8 C7 C6 124.8(4) .
C2 C7 C6 121.0(3) .
C7 C8 C9 131.2(3) .
C7 C8 P1 110.5(3) .
C9 C8 P1 118.0(3) .
N2 C9 C10 120.0(4) .
N2 C9 C8 114.4(3) .
C10 C9 C8 125.5(3) .
C11 C10 C9 119.3(4) .
C10 C11 C12 119.8(4) .
C13 C12 C11 118.1(4) .
N2 C13 C12 123.5(4) .
N1 C14 C15 121.0(3) .
N1 C14 C1 114.6(3) .
C15 C14 C1 124.4(3) .
C16 C15 C14 119.0(4) .
C15 C16 C17 119.7(4) .
C18 C17 C16 118.8(4) .
N1 C18 C17 122.6(4) .
C21 C19 C20 120.2(3) .
C21 C19 P1 120.2(3) .
C20 C19 P1 119.6(3) .
C21 C20 C19 119.6(3) 2_566
C20 C21 C19 120.2(3) 2_566
P3 C30 P2 108.16(18) .
C36 C31 C32 118.7(3) .
C36 C31 P2 122.4(3) .
C32 C31 P2 118.9(3) .
C33 C32 C31 120.3(4) .
C34 C33 C32 119.9(4) .
C33 C34 C35 120.4(4) .
C36 C35 C34 120.4(4) .
C35 C36 C31 120.2(4) .
C38 C37 C42 119.5(4) .
C38 C37 P2 119.6(3) .
C42 C37 P2 120.7(3) .
C39 C38 C37 119.5(4) .
C40 C39 C38 120.9(4) .
C41 C40 C39 119.7(4) .
C40 C41 C42 120.1(4) .
C41 C42 C37 120.2(4) .
C44 C43 C48 119.5(4) .
C44 C43 P3 119.6(3) .
C48 C43 P3 120.8(3) .
N100 C100 C101 175.6(4) .
C43 C44 C45 120.0(4) .
C46 C45 C44 119.8(4) .
C45 C46 C47 120.5(4) .
C48 C47 C46 119.8(4) .
C47 C48 C43 120.3(4) .
C54 C49 C50 119.3(4) .
C54 C49 P3 122.9(3) .
C50 C49 P3 117.4(3) .
C51 C50 C49 120.3(4) .
C50 C51 C52 120.9(5) .
C51 C52 C53 120.0(4) .
N200 C200 C201 175.0(4) .
C52 C53 C54 120.0(4) .
C53 C54 C49 119.6(4) .
C101 C201 C200 122.4(4) 2_666
C201 C101 C100 119.4(3) 2_666
Cl2 C900 Cl1 110.7(3) .
Cl6 C901 Cl5 111.8(3) .
Cl7 C902 Cl8 112.4(2) .
Cl3 C903 Cl4 111.7(3) .
Cl9 C905 Cl10 112.5(4) .
F19 B1 F18 111.4(3) .
F19 B1 F17 110.2(3) .
F18 B1 F17 109.2(3) .
F19 B1 F16 109.5(3) .
F18 B1 F16 109.0(3) .
F17 B1 F16 107.6(3) .
F32 B2 F33 115.0(16) .
F32 B2 F21 112.2(13) .
F33 B2 F21 107.8(9) .
F32 B2 F20 107.1(9) .
F33 B2 F20 103.4(11) .
F21 B2 F20 110.9(4) .
F32 B2 F23 100.6(12) .
F33 B2 F23 16.5(12) .
F21 B2 F23 108.7(7) .
F20 B2 F23 116.9(6) .
F32 B2 F22 7.8(14) .
F33 B2 F22 120.5(12) .
F21 B2 F22 104.5(5) .
F20 B2 F22 109.6(5) .
F23 B2 F22 105.3(6) .

loop_
_geom_bond_atom_site_label_1
_geom_bond_atom_site_label_2
_geom_bond_distance
_geom_bond_site_symmetry_2
Cu1 N100 2.022(3) .
Cu1 N1 2.040(3) .
Cu1 P2 2.2672(10) .
Cu1 P1 2.3850(11) .
Cu1 Cu2 2.6415(11) .
Cu2 N2 2.040(3) .
Cu2 N200 2.046(3) .
Cu2 P3 2.2558(11) .
Cu2 P1 2.3576(12) .
P1 C8 1.820(3) .
P1 C1 1.821(4) .
P1 C19 1.821(3) .
P2 C31 1.820(4) .
P2 C37 1.831(4) .
P2 C30 1.840(4) .
P3 C49 1.815(4) .
P3 C43 1.824(4) .
P3 C30 1.836(4) .
N1 C18 1.347(5) .
N1 C14 1.370(5) .
N2 C13 1.339(5) .
N2 C9 1.365(5) .
N200 C200 1.140(5) .
N100 C100 1.142(5) .
C1 C2 1.364(5) .
C1 C14 1.458(5) .
C2 C7 1.476(5) .
C2 C3 1.509(5) .
C3 C4 1.536(6) .
C4 C5 1.513(7) .
C5 C6 1.532(6) .
C6 C7 1.520(5) .
C7 C8 1.364(5) .
C8 C9 1.457(5) .
C9 C10 1.409(5) .
C10 C11 1.384(6) .
C11 C12 1.385(7) .
C12 C13 1.377(6) .
C14 C15 1.403(5) .
C15 C16 1.385(6) .
C16 C17 1.390(7) .
C17 C18 1.386(6) .
C19 C21 1.397(5) .
C19 C20 1.407(5) .
C20 C21 1.387(5) 2_566
C21 C20 1.387(5) 2_566
C31 C36 1.404(5) .
C31 C32 1.406(5) .
C32 C33 1.397(5) .
C33 C34 1.376(6) .
C34 C35 1.391(6) .
C35 C36 1.382(6) .
C37 C38 1.393(6) .
C37 C42 1.395(5) .
C38 C39 1.390(6) .
C39 C40 1.382(7) .
C40 C41 1.382(7) .
C41 C42 1.393(6) .
C43 C44 1.396(6) .
C43 C48 1.401(5) .
C100 C101 1.440(5) .
C44 C45 1.398(5) .
C45 C46 1.387(6) .
C46 C47 1.393(7) .
C47 C48 1.387(6) .
C49 C54 1.400(6) .
C49 C50 1.408(6) .
C50 C51 1.372(7) .
C51 C52 1.378(8) .
C52 C53 1.399(8) .
C200 C201 1.442(5) .
C53 C54 1.400(6) .
C201 C101 1.335(6) 2_666
C101 C201 1.334(6) 2_666
C900 Cl2 1.762(7) .
C900 Cl1 1.775(6) .
C901 Cl6 1.756(5) .
C901 Cl5 1.758(6) .
C902 Cl7 1.771(4) .
C902 Cl8 1.774(4) .
C903 Cl3 1.759(6) .
C903 Cl4 1.779(6) .
C905 Cl9 1.740(8) .
C905 Cl10 1.774(8) .
B1 F19 1.371(5) .
B1 F18 1.389(5) .
B1 F17 1.408(5) .
B1 F16 1.423(5) .
B2 F32 1.213(18) .
B2 F33 1.336(15) .
B2 F21 1.372(7) .
B2 F20 1.386(6) .
B2 F23 1.394(12) .
B2 F22 1.467(8) .
